data_2021988
loop_
_publ_author_name
'Rincke, Christine'
'Schmidt, Horst'
'Voigt, Wolfgang'

_publ_section_title
;
 A new hydrate of magnesium carbonate, MgCO~3~&#x00B7;6H~2~O
;
_journal_coeditor_code LG3251
_journal_issue 3
_journal_name_full 'Acta Crystallographica Section C'
_journal_page_first
;
;
_journal_paper_doi 10.1107/S2053229620001540
_journal_volume 76
_journal_year 2020
_chemical_formula_iupac 'Mg2 C2 O6, 12 H2 O'
_chemical_formula_moiety 'Mg2 C2 H8 O10, 8 (H2 O)'
_chemical_formula_sum 'C2 H24 Mg2 O18'
_chemical_formula_weight 384.84
_chemical_name_systematic
;
Magnesium carbonate hexahysrate
;
_space_group_crystal_system orthorhombic
_space_group_IT_number 55
_space_group_name_Hall '-P 2 2ab'
_space_group_name_H-M_alt 'P b a m'
_atom_sites_solution_hydrogens difmap
_atom_sites_solution_primary direct
_audit_creation_method SHELXL-2016/6
_cell_angle_alpha 90
_cell_angle_beta 90
_cell_angle_gamma 90
_cell_formula_units_Z 2
_cell_length_a 12.3564(18)
_cell_length_b 6.5165(7)
_cell_length_c 9.9337(11)
_cell_measurement_reflns_used 9707
_cell_measurement_temperature 200
_cell_measurement_theta_max 27.01
_cell_measurement_theta_min 2.71
_cell_volume 799.87(17)
_computing_cell_refinement
;
X-AREA (Stoe & Cie, 2015)
;
_computing_data_collection
;
X-AREA (Stoe & Cie, 2015)
;
_computing_data_reduction
;
X-RED (Stoe & Cie, 2015)
;
_computing_molecular_graphics
;
DIAMOND (Brandenburg, 2017)
;
_computing_publication_material
;
publCIF (Westrip, 2010)
;
_computing_structure_refinement
;
SHELXL2016 (Sheldrick, 2015)
;
_computing_structure_solution
;
SHELXS97 (Sheldrick, 2008)
;
_diffrn_ambient_temperature 200
_diffrn_detector 'image plate (34 cm diameter)'
_diffrn_detector_area_resol_mean 6.67
_diffrn_measured_fraction_theta_full 0.999
_diffrn_measured_fraction_theta_max 0.999
_diffrn_measurement_device '2-circle goniometer'
_diffrn_measurement_device_type 'Stoe IPDS 2T'
_diffrn_measurement_method 'rotation method'
_diffrn_radiation_monochromator 'plane graphite'
_diffrn_radiation_type 'Mo K\a'
_diffrn_radiation_wavelength 0.71073
_diffrn_reflns_av_R_equivalents 0.0356
_diffrn_reflns_av_unetI/netI 0.0164
_diffrn_reflns_limit_h_max 16
_diffrn_reflns_limit_h_min -16
_diffrn_reflns_limit_k_max 8
_diffrn_reflns_limit_k_min -7
_diffrn_reflns_limit_l_max 11
_diffrn_reflns_limit_l_min -13
_diffrn_reflns_number 8319
_diffrn_reflns_theta_full 25.242
_diffrn_reflns_theta_max 29.215
_diffrn_reflns_theta_min 3.297
_diffrn_source 'sealed X-ray tube, 12 x 0.4 mm long-fine focus'
_diffrn_source_current 40
_diffrn_source_power 2.000
_diffrn_source_voltage 50
_exptl_absorpt_coefficient_mu 0.238
_exptl_absorpt_correction_T_max 0.8874
_exptl_absorpt_correction_T_min 0.6940
_exptl_absorpt_correction_type integration
_exptl_absorpt_process_details
;
(Coppens, 1970)
;
_exptl_crystal_colour colorless
_exptl_crystal_density_diffrn 1.598
_exptl_crystal_description prism
_exptl_crystal_F_000 408
_exptl_crystal_size_max .7
_exptl_crystal_size_mid 0.55
_exptl_crystal_size_min 0.15
_refine_diff_density_max 0.226
_refine_diff_density_min -0.261
_refine_ls_extinction_method none
_refine_ls_goodness_of_fit_ref 1.178
_refine_ls_hydrogen_treatment refall
_refine_ls_matrix_type full
_refine_ls_number_parameters 83
_refine_ls_number_reflns 1143
_refine_ls_number_restraints 0
_refine_ls_restrained_S_all 1.178
_refine_ls_R_factor_all 0.0356
_refine_ls_R_factor_gt 0.0287
_refine_ls_shift/su_max 0.000
_refine_ls_shift/su_mean 0.000
_refine_ls_structure_factor_coef Fsqd
_refine_ls_weighting_details 'w=1/[\s^2^(Fo^2^)+(0.0483P)^2^+0.1805P] where P=(Fo^2^+2Fc^2^)/3'
_refine_ls_weighting_scheme calc
_refine_ls_wR_factor_gt 0.0796
_refine_ls_wR_factor_ref 0.0854
_reflns_number_gt 965
_reflns_number_total 1143
_reflns_threshold_expression 'I > 2\s(I)'
_cod_data_source_file lg3251sup1.cif
_cod_data_source_block I
_cod_depositor_comments
;

2023-01-25
Z value and formula fixed to values more according to usual
chemical conventions.                 miguel
;
_cod_original_formula_sum 'C H12 Mg O9'
_cod_original_formula_weight 192.42
_cod_original_formula_moiety 'Mg C O3, 6 H2 O'
_cod_original_formula_iupac 'Mg C O3, 6H2 O'
_cod_original_formula_units_Z 4
_cod_database_code 2021988
_shelx_space_group_comment
;
The symmetry employed for this shelxl refinement is uniquely defined
by the following loop, which should always be used as a source of
symmetry information in preference to the above space-group names.
They are only intended as comments.
;

loop_
_space_group_symop_operation_xyz
'x, y, z'
'-x, -y, z'
'x+1/2, -y+1/2, -z'
'-x+1/2, y+1/2, -z'
'-x, -y, -z'
'x, y, -z'
'-x-1/2, y-1/2, z'
'x-1/2, -y-1/2, z'

loop_
_atom_site_type_symbol
_atom_site_label
_atom_site_fract_x
_atom_site_fract_y
_atom_site_fract_z
_atom_site_U_iso_or_equiv
_atom_site_adp_type
_atom_site_calc_flag
_atom_site_occupancy
_atom_site_disorder_assembly
_atom_site_disorder_group
Mg Mg1 0.500000 0.000000 0.33923(5) 0.01691(15) Uani d 1 . .
C C1 0.61245(11) 0.3494(2) 0.500000 0.0176(3) Uani d 1 . .
O O1 0.55574(8) 0.18176(16) 0.500000 0.0189(2) Uani d 1 . .
O O2 0.55982(7) 0.20756(12) 0.19775(8) 0.02241(19) Uani d 1 . .
O O3 0.35722(6) 0.16456(13) 0.32879(9) 0.0230(2) Uani d 1 . .
O O4 0.64098(6) 0.43100(12) 0.61217(8) 0.0228(2) Uani d 1 . .
O O5 0.40386(10) 0.3240(2) 1.000000 0.0294(3) Uani d 1 . .
O O6 0.69316(10) 0.0585(2) 0.000000 0.0277(3) Uani d 1 . .
H H2A 0.6079(17) 0.167(3) 0.1436(18) 0.039(5) Uiso d 1 . .
H H2B 0.5913(18) 0.305(3) 0.252(3) 0.057(6) Uiso d 1 . .
H H3A 0.3553(17) 0.302(3) 0.3545(18) 0.043(5) Uiso d 1 . .
H H3B 0.2986(16) 0.124(3) 0.3454(16) 0.033(4) Uiso d 1 . .
H H6A 0.755(2) 0.062(4) 0.000000 0.039(7) Uiso d 1 . .
H H6B 0.678(2) -0.071(5) 0.000000 0.040(7) Uiso d 1 . .
H H5 0.4421(17) 0.310(3) 0.9341(18) 0.048(5) Uiso d 1 . .

loop_
_atom_site_aniso_label
_atom_site_aniso_U_11
_atom_site_aniso_U_22
_atom_site_aniso_U_33
_atom_site_aniso_U_12
_atom_site_aniso_U_13
_atom_site_aniso_U_23
Mg1 0.0166(2) 0.0156(3) 0.0185(2) -0.00105(17) 0.000 0.000
C1 0.0141(6) 0.0140(6) 0.0246(6) 0.0010(5) 0.000 0.000
O1 0.0199(5) 0.0155(5) 0.0213(5) -0.0044(4) 0.000 0.000
O2 0.0227(4) 0.0227(4) 0.0219(4) -0.0016(3) 0.0023(3) 0.0024(3)
O3 0.0174(4) 0.0188(4) 0.0328(4) 0.0004(3) 0.0011(3) -0.0025(3)
O4 0.0230(4) 0.0174(4) 0.0281(4) -0.0031(3) -0.0031(3) -0.0031(3)
O5 0.0228(6) 0.0363(7) 0.0290(6) 0.0013(5) 0.000 0.000
O6 0.0220(6) 0.0280(6) 0.0331(6) -0.0022(5) 0.000 0.000

loop_
_atom_type_symbol
_atom_type_description
_atom_type_scat_dispersion_real
_atom_type_scat_dispersion_imag
_atom_type_scat_source
Mg Mg 0.0486 0.0363 'International Tables Vol C Tables 4.2.6.8 and 6.1.1.4'
C C 0.0033 0.0016 'International Tables Vol C Tables 4.2.6.8 and 6.1.1.4'
O O 0.0106 0.0060 'International Tables Vol C Tables 4.2.6.8 and 6.1.1.4'
H H 0.0000 0.0000 'International Tables Vol C Tables 4.2.6.8 and 6.1.1.4'

loop_
_geom_angle_atom_site_label_1
_geom_angle_atom_site_label_2
_geom_angle_atom_site_label_3
_geom_angle_site_symmetry_1
_geom_angle_site_symmetry_3
_geom_angle
_geom_angle_publ_flag
O3 Mg1 O2 . . 86.12(3) y
O2 Mg1 O2 . 2_655 95.28(5) y
O3 Mg1 O1 . . 91.46(4) y
O2 Mg1 O1 . . 91.74(3) y
O1 Mg1 O1 . 5_656 81.25(5) y
O4 C1 O4 . 6_556 120.41(13) y
O4 C1 O1 . . 119.79(6) y
Mg1 O1 Mg1 . 5_656 98.75(5) y
O3 Mg1 O3 2_655 . 174.25(5) ?
O3 Mg1 O2 2_655 2_655 86.12(3) ?
O3 Mg1 O2 . 2_655 90.01(3) ?
O3 Mg1 O2 2_655 . 90.01(3) ?
O3 Mg1 O1 2_655 5_656 91.46(4) ?
O3 Mg1 O1 . 5_656 92.91(4) ?
O2 Mg1 O1 2_655 5_656 91.74(3) ?
O2 Mg1 O1 . 5_656 172.90(4) ?
O3 Mg1 O1 2_655 . 92.91(4) ?
O2 Mg1 O1 2_655 . 172.91(4) ?
O3 Mg1 Mg1 2_655 5_656 92.87(3) ?
O3 Mg1 Mg1 . 5_656 92.87(3) ?
O2 Mg1 Mg1 2_655 5_656 132.36(3) ?
O2 Mg1 Mg1 . 5_656 132.36(3) ?
O1 Mg1 Mg1 5_656 5_656 40.63(2) ?
O1 Mg1 Mg1 . 5_656 40.63(2) ?
O4 C1 O1 6_556 . 119.79(6) ?
C1 O1 Mg1 . 5_656 130.58(2) ?
C1 O1 Mg1 . . 130.58(2) ?
Mg1 O2 H2A . . 118.3(12) ?
Mg1 O2 H2B . . 101.9(14) ?
H2A O2 H2B . . 106.9(19) ?
Mg1 O3 H3A . . 120.5(13) ?
Mg1 O3 H3B . . 126.9(13) ?
H3A O3 H3B . . 103.9(18) ?
H5 O5 H5 . 6_557 107(3) ?
H6A O6 H6B . . 105(3) ?

loop_
_geom_bond_atom_site_label_1
_geom_bond_atom_site_label_2
_geom_bond_site_symmetry_2
_geom_bond_distance
_geom_bond_publ_flag
Mg1 O1 . 2.1043(8) y
Mg1 O2 . 2.0859(8) y
Mg1 O3 . 2.0672(8) y
C1 O4 . 1.2840(11) y
C1 O1 . 1.2978(17) y
O2 H2A . 0.84(2) ?
O2 H2B . 0.92(2) ?
O3 H3A . 0.93(2) ?
O3 H3B . 0.788(19) ?
O5 H5 . 0.812(18) ?
O5 H5 6_557 0.812(18) ?
O6 H6A . 0.76(3) ?
O6 H6B . 0.87(3) ?

loop_
_geom_hbond_atom_site_label_D
_geom_hbond_atom_site_label_H
_geom_hbond_atom_site_label_A
_geom_hbond_site_symmetry_A
_geom_hbond_distance_DH
_geom_hbond_distance_HA
_geom_hbond_distance_DA
_geom_hbond_angle_DHA
O5 H5 O2 6_556 0.812(18) 2.068(19) 2.8545(12) 162.9(18)
O6 H6B O5 5_656 0.87(3) 1.93(3) 2.7662(19) 161(2)
O6 H6A O5 3_556 0.76(3) 1.99(3) 2.7137(19) 160(3)
O3 H3B O4 3_456 0.788(19) 2.025(19) 2.8055(12) 170.7(18)
O3 H3A O4 5_666 0.93(2) 1.77(2) 2.7001(12) 174.1(18)
O2 H2B O4 6_556 0.92(2) 1.70(2) 2.5868(12) 162(2)
O2 H2A O6 . 0.84(2) 1.91(2) 2.7417(13) 168.7(18)

_cod_database_fobs_code 2021988
